data_2232856
loop_
_publ_author_name
'Xiao, Ye-Lan'
'Zhou, Li-Li'
'Gao, Sen'
'Jin, Qiong-Hua'
'Zhang, Cun-Lin'

_publ_section_title
;
 [1,3-Bis(diphenylphosphanyl)propane-\k^2^<i>P</i>,<i>P</i>'](1,10-phenanthroline-\k^2^<i>N</i>,<i>N</i>')copper(I)
 perchlorate
;
_journal_coeditor_code LR2032
_journal_issue 12
_journal_name_full 'Acta Crystallographica Section E'
_journal_page_first m1713
_journal_page_last m1714
_journal_paper_doi 10.1107/S160053681104606X
_journal_volume 67
_journal_year 2011
_chemical_formula_iupac '[Cu (C12 H8 N2) (C27 H26 P2)] Cl O4'
_chemical_formula_moiety 'C39 H34 Cu N2 P2 +, Cl O4 -'
_chemical_formula_sum 'C39 H34 Cl Cu N2 O4 P2'
_chemical_formula_weight 755.61
_chemical_name_systematic
;
[1,3-Bis(diphenylphosphanyl)propane-\k^2^<i>P</i>,<i>P</i>'](1,10-
phenanthroline-\k^2^<i>N</i>,<i>N</i>')copper(I) perchlorate
;
_space_group_IT_number 9
_symmetry_cell_setting monoclinic
_symmetry_space_group_name_Hall 'C -2yc'
_symmetry_space_group_name_H-M 'C 1 c 1'
_atom_sites_solution_hydrogens geom
_atom_sites_solution_primary direct
_atom_sites_solution_secondary difmap
_audit_creation_method SHELXL-97
_cell_angle_alpha 90.00
_cell_angle_beta 90.1260(10)
_cell_angle_gamma 90.00
_cell_formula_units_Z 8
_cell_length_a 16.6548(15)
_cell_length_b 12.9238(12)
_cell_length_c 32.936(3)
_cell_measurement_reflns_used 6082
_cell_measurement_temperature 298(2)
_cell_measurement_theta_max 23.583
_cell_measurement_theta_min 2.724
_cell_volume 7089.2(11)
_computing_cell_refinement 'SAINT (Bruker, 2007)'
_computing_data_collection 'SMART (Bruker, 2007)'
_computing_data_reduction 'SAINT (Bruker, 2007)'
_computing_molecular_graphics
;
SHELXTL (Sheldrick, 2008) and
<i>Mercury</i> (Macrae <i>et al.</i>,
2008)
;
_computing_publication_material 'SHELXTL (Sheldrick, 2008)'
_computing_structure_refinement 'SHELXL97 (Sheldrick, 2008)'
_computing_structure_solution 'SHELXS97 (Sheldrick, 2008)'
_diffrn_ambient_temperature 298(2)
_diffrn_measured_fraction_theta_full 0.992
_diffrn_measured_fraction_theta_max 0.992
_diffrn_measurement_device_type 'Bruker SMART CCD area-detector'
_diffrn_measurement_method 'phi and omega scans'
_diffrn_radiation_monochromator graphite
_diffrn_radiation_source 'fine-focus sealed tube'
_diffrn_radiation_type MoK\a
_diffrn_radiation_wavelength 0.71073
_diffrn_reflns_av_R_equivalents 0.0354
_diffrn_reflns_av_sigmaI/netI 0.0655
_diffrn_reflns_limit_h_max 19
_diffrn_reflns_limit_h_min -19
_diffrn_reflns_limit_k_max 12
_diffrn_reflns_limit_k_min -15
_diffrn_reflns_limit_l_max 29
_diffrn_reflns_limit_l_min -39
_diffrn_reflns_number 10139
_diffrn_reflns_theta_full 25.05
_diffrn_reflns_theta_max 25.02
_diffrn_reflns_theta_min 2.35
_exptl_absorpt_coefficient_mu 0.826
_exptl_absorpt_correction_T_max 0.8523
_exptl_absorpt_correction_T_min 0.7076
_exptl_absorpt_correction_type multi-scan
_exptl_absorpt_process_details '(SADABS; Sheldrick, 1996)'
_exptl_crystal_colour yellow
_exptl_crystal_density_diffrn 1.417
_exptl_crystal_density_method 'not measured'
_exptl_crystal_description block
_exptl_crystal_F_000 3120
_exptl_crystal_size_max 0.45
_exptl_crystal_size_mid 0.40
_exptl_crystal_size_min 0.20
_refine_diff_density_max 0.341
_refine_diff_density_min -0.265
_refine_ls_abs_structure_details 'Flack (1983), 6243 Friedel pairs'
_refine_ls_abs_structure_Flack -0.009(12)
_refine_ls_extinction_method none
_refine_ls_goodness_of_fit_ref 0.908
_refine_ls_hydrogen_treatment constr
_refine_ls_matrix_type full
_refine_ls_number_parameters 884
_refine_ls_number_reflns 10139
_refine_ls_number_restraints 2
_refine_ls_restrained_S_all 0.908
_refine_ls_R_factor_all 0.0513
_refine_ls_R_factor_gt 0.0380
_refine_ls_shift/su_max 0.000
_refine_ls_shift/su_mean 0.000
_refine_ls_structure_factor_coef Fsqd
_refine_ls_weighting_details 'calc w=1/[\s^2^(Fo^2^)+(0.0325P)^2^+0.0000P] where P=(Fo^2^+2Fc^2^)/3'
_refine_ls_weighting_scheme calc
_refine_ls_wR_factor_gt 0.0700
_refine_ls_wR_factor_ref 0.0741
_reflns_number_gt 8324
_reflns_number_total 10139
_reflns_threshold_expression I>2sigma(I)
_cod_data_source_file lr2032.cif
_cod_data_source_block I
_cod_original_sg_symbol_H-M 'C c'
_cod_database_code 2232856
_cod_database_fobs_code 2232856

loop_
_symmetry_equiv_pos_as_xyz
'x, y, z'
'x, -y, z+1/2'
'x+1/2, y+1/2, z'
'x+1/2, -y+1/2, z+1/2'

loop_
_atom_site_type_symbol
_atom_site_label
_atom_site_fract_x
_atom_site_fract_y
_atom_site_fract_z
_atom_site_U_iso_or_equiv
_atom_site_adp_type
_atom_site_calc_flag
_atom_site_refinement_flags
_atom_site_occupancy
_atom_site_symmetry_multiplicity
Cu Cu1 0.42671(4) 0.72241(5) 0.39790(2) 0.03690(17) Uani d . 1 1
P P1 0.47763(8) 0.69379(10) 0.45975(5) 0.0357(3) Uani d . 1 1
P P2 0.53343(9) 0.75548(11) 0.35901(5) 0.0358(3) Uani d . 1 1
N N1 0.3358(2) 0.8312(3) 0.40279(14) 0.0331(11) Uani d . 1 1
N N2 0.3362(2) 0.6372(3) 0.37241(14) 0.0364(11) Uani d . 1 1
C C1 0.3335(3) 0.9226(4) 0.42048(19) 0.0427(15) Uani d . 1 1
H H1 0.3817 0.9498 0.4301 0.051 Uiso calc R 1 1
C C2 0.2656(4) 0.9803(4) 0.4258(2) 0.0503(16) Uani d . 1 1
H H2 0.2684 1.0449 0.4381 0.060 Uiso calc R 1 1
C C3 0.1945(4) 0.9425(5) 0.4130(2) 0.0557(18) Uani d . 1 1
H H3 0.1475 0.9796 0.4175 0.067 Uiso calc R 1 1
C C4 0.1917(3) 0.8466(4) 0.3927(2) 0.0436(15) Uani d . 1 1
C C5 0.2645(3) 0.7929(4) 0.38937(17) 0.0321(13) Uani d . 1 1
C C6 0.2653(3) 0.6905(4) 0.37148(16) 0.0293(12) Uani d . 1 1
C C7 0.1941(3) 0.6499(4) 0.35579(19) 0.0421(14) Uani d . 1 1
C C8 0.1975(4) 0.5513(5) 0.33929(19) 0.0517(17) Uani d . 1 1
H H8 0.1520 0.5224 0.3274 0.062 Uiso calc R 1 1
C C9 0.2677(4) 0.4965(5) 0.34041(19) 0.0537(17) Uani d . 1 1
H H9 0.2705 0.4299 0.3298 0.064 Uiso calc R 1 1
C C10 0.3341(3) 0.5427(4) 0.3576(2) 0.0458(15) Uani d . 1 1
H H10 0.3811 0.5040 0.3589 0.055 Uiso calc R 1 1
C C11 0.1204(4) 0.8038(6) 0.3764(2) 0.0555(18) Uani d . 1 1
H H11 0.0723 0.8401 0.3782 0.067 Uiso calc R 1 1
C C12 0.1220(4) 0.7101(5) 0.3581(2) 0.0579(18) Uani d . 1 1
H H12 0.0750 0.6840 0.3468 0.069 Uiso calc R 1 1
C C13 0.5725(3) 0.7652(4) 0.46446(18) 0.0426(15) Uani d . 1 1
H H13A 0.5612 0.8388 0.4644 0.051 Uiso calc R 1 1
H H13B 0.5973 0.7482 0.4903 0.051 Uiso calc R 1 1
C C14 0.6319(3) 0.7406(4) 0.43006(18) 0.0445(15) Uani d . 1 1
H H14A 0.6290 0.6672 0.4242 0.053 Uiso calc R 1 1
H H14B 0.6858 0.7552 0.4397 0.053 Uiso calc R 1 1
C C15 0.6180(3) 0.8006(4) 0.39041(19) 0.0405(15) Uani d . 1 1
H H15A 0.6666 0.7968 0.3743 0.049 Uiso calc R 1 1
H H15B 0.6092 0.8728 0.3971 0.049 Uiso calc R 1 1
C C16 0.5047(3) 0.5636(4) 0.47674(18) 0.0370(13) Uani d . 1 1
C C17 0.5514(4) 0.5449(5) 0.5100(2) 0.0589(19) Uani d . 1 1
H H17 0.5710 0.6006 0.5249 0.071 Uiso calc R 1 1
C C18 0.5701(5) 0.4464(6) 0.5221(2) 0.073(2) Uani d . 1 1
H H18 0.6006 0.4356 0.5454 0.087 Uiso calc R 1 1
C C19 0.5437(4) 0.3635(5) 0.4995(2) 0.065(2) Uani d . 1 1
H H19 0.5585 0.2964 0.5066 0.077 Uiso calc R 1 1
C C20 0.4961(4) 0.3805(5) 0.4671(2) 0.066(2) Uani d . 1 1
H H20 0.4764 0.3244 0.4525 0.079 Uiso calc R 1 1
C C21 0.4760(4) 0.4798(4) 0.4552(2) 0.0502(16) Uani d . 1 1
H H21 0.4431 0.4902 0.4327 0.060 Uiso calc R 1 1
C C22 0.4171(4) 0.7430(4) 0.50179(19) 0.0451(15) Uani d . 1 1
C C23 0.4487(5) 0.7817(6) 0.5368(2) 0.081(2) Uani d . 1 1
H H23 0.5039 0.7825 0.5409 0.097 Uiso calc R 1 1
C C24 0.3961(7) 0.8204(8) 0.5666(3) 0.111(3) Uani d . 1 1
H H24 0.4178 0.8468 0.5905 0.133 Uiso calc R 1 1
C C25 0.3168(7) 0.8208(6) 0.5621(3) 0.092(3) Uani d . 1 1
H H25 0.2836 0.8474 0.5822 0.111 Uiso calc R 1 1
C C26 0.2863(5) 0.7821(6) 0.5281(3) 0.074(2) Uani d . 1 1
H H26 0.2308 0.7805 0.5247 0.088 Uiso calc R 1 1
C C27 0.3352(4) 0.7439(5) 0.4974(2) 0.0580(18) Uani d . 1 1
H H27 0.3121 0.7187 0.4737 0.070 Uiso calc R 1 1
C C28 0.5713(3) 0.6449(4) 0.33030(18) 0.0392(14) Uani d . 1 1
C C29 0.6472(3) 0.6057(5) 0.33432(19) 0.0494(16) Uani d . 1 1
H H29 0.6827 0.6345 0.3530 0.059 Uiso calc R 1 1
C C30 0.6710(4) 0.5227(6) 0.3103(2) 0.0642(19) Uani d . 1 1
H H30 0.7222 0.4954 0.3137 0.077 Uiso calc R 1 1
C C31 0.6204(5) 0.4803(5) 0.2818(3) 0.075(2) Uani d . 1 1
H H31 0.6376 0.4259 0.2655 0.090 Uiso calc R 1 1
C C32 0.5451(5) 0.5189(6) 0.2779(3) 0.080(2) Uani d . 1 1
H H32 0.5104 0.4906 0.2587 0.096 Uiso calc R 1 1
C C33 0.5195(4) 0.5999(5) 0.3019(2) 0.0556(17) Uani d . 1 1
H H33 0.4673 0.6247 0.2992 0.067 Uiso calc R 1 1
C C34 0.5288(3) 0.8567(4) 0.32093(17) 0.0371(13) Uani d . 1 1
C C35 0.4785(4) 0.9415(5) 0.3279(2) 0.0510(16) Uani d . 1 1
H H35 0.4474 0.9435 0.3513 0.061 Uiso calc R 1 1
C C36 0.4743(4) 1.0228(5) 0.3005(2) 0.0625(19) Uani d . 1 1
H H36 0.4406 1.0788 0.3055 0.075 Uiso calc R 1 1
C C37 0.5199(5) 1.0202(6) 0.2660(2) 0.065(2) Uani d . 1 1
H H37 0.5184 1.0755 0.2480 0.077 Uiso calc R 1 1
C C38 0.5679(5) 0.9367(6) 0.2580(2) 0.066(2) Uani d . 1 1
H H38 0.5973 0.9347 0.2341 0.079 Uiso calc R 1 1
C C39 0.5731(4) 0.8553(5) 0.28510(19) 0.0485(16) Uani d . 1 1
H H39 0.6063 0.7993 0.2794 0.058 Uiso calc R 1 1
Cu Cu2 0.67768(4) 0.02367(5) 0.12969(2) 0.03601(16) Uani d . 1 1
P P3 0.78350(8) -0.00721(11) 0.16949(5) 0.0354(3) Uani d . 1 1
P P4 0.73055(8) 0.05612(10) 0.06834(5) 0.0343(3) Uani d . 1 1
N N3 0.5868(2) 0.1137(3) 0.15442(14) 0.0351(11) Uani d . 1 1
N N4 0.5858(2) -0.0825(3) 0.12632(14) 0.0336(11) Uani d . 1 1
C C40 0.5885(3) 0.2093(4) 0.16869(18) 0.0414(14) Uani d . 1 1
H H40 0.6370 0.2450 0.1685 0.050 Uiso calc R 1 1
C C41 0.5204(4) 0.2587(4) 0.1840(2) 0.0505(16) Uani d . 1 1
H H41 0.5238 0.3258 0.1940 0.061 Uiso calc R 1 1
C C42 0.4494(4) 0.2076(5) 0.18395(19) 0.0511(17) Uani d . 1 1
H H42 0.4037 0.2399 0.1941 0.061 Uiso calc R 1 1
C C43 0.4444(3) 0.1067(4) 0.16880(18) 0.0380(14) Uani d . 1 1
C C44 0.5157(3) 0.0626(4) 0.15437(16) 0.0302(12) Uani d . 1 1
C C45 0.5148(3) -0.0407(4) 0.13846(16) 0.0301(13) Uani d . 1 1
C C46 0.4417(3) -0.0937(4) 0.13530(19) 0.0428(15) Uani d . 1 1
C C47 0.4435(4) -0.1931(5) 0.1176(2) 0.0525(17) Uani d . 1 1
H H47 0.3963 -0.2305 0.1140 0.063 Uiso calc R 1 1
C C48 0.5143(4) -0.2330(5) 0.1061(2) 0.0564(18) Uani d . 1 1
H H48 0.5163 -0.2991 0.0949 0.068 Uiso calc R 1 1
C C49 0.5841(3) -0.1769(4) 0.11057(18) 0.0440(15) Uani d . 1 1
H H49 0.6321 -0.2066 0.1022 0.053 Uiso calc R 1 1
C C50 0.3722(4) 0.0494(5) 0.1668(2) 0.0542(18) Uani d . 1 1
H H50 0.3252 0.0776 0.1773 0.065 Uiso calc R 1 1
C C51 0.3705(4) -0.0462(5) 0.1498(2) 0.0545(18) Uani d . 1 1
H H51 0.3219 -0.0811 0.1475 0.065 Uiso calc R 1 1
C C52 0.8703(3) -0.0452(4) 0.13890(17) 0.0394(15) Uani d . 1 1
H H52A 0.9180 -0.0384 0.1556 0.047 Uiso calc R 1 1
H H52B 0.8646 -0.1179 0.1321 0.047 Uiso calc R 1 1
C C53 0.8841(3) 0.0152(5) 0.09922(18) 0.0445(15) Uani d . 1 1
H H53A 0.8793 0.0886 0.1050 0.053 Uiso calc R 1 1
H H53B 0.9387 0.0027 0.0902 0.053 Uiso calc R 1 1
C C54 0.8272(3) -0.0116(4) 0.06470(18) 0.0422(15) Uani d . 1 1
H H54A 0.8176 -0.0856 0.0648 0.051 Uiso calc R 1 1
H H54B 0.8524 0.0061 0.0391 0.051 Uiso calc R 1 1
C C55 0.8147(3) 0.1043(4) 0.19919(18) 0.0423(14) Uani d . 1 1
C C56 0.8901(4) 0.1481(6) 0.1967(2) 0.068(2) Uani d . 1 1
H H56 0.9282 0.1203 0.1792 0.081 Uiso calc R 1 1
C C57 0.9094(6) 0.2339(7) 0.2204(3) 0.091(3) Uani d . 1 1
H H57 0.9602 0.2632 0.2188 0.109 Uiso calc R 1 1
C C58 0.8531(8) 0.2749(7) 0.2460(3) 0.103(4) Uani d . 1 1
H H58 0.8658 0.3330 0.2614 0.124 Uiso calc R 1 1
C C59 0.7787(6) 0.2317(6) 0.2492(3) 0.093(3) Uani d . 1 1
H H59 0.7414 0.2596 0.2671 0.112 Uiso calc R 1 1
C C60 0.7588(4) 0.1459(5) 0.2258(2) 0.064(2) Uani d . 1 1
H H60 0.7080 0.1164 0.2279 0.077 Uiso calc R 1 1
C C61 0.7826(3) -0.1098(4) 0.20750(18) 0.0385(14) Uani d . 1 1
C C62 0.8327(4) -0.1084(5) 0.24078(19) 0.0491(16) Uani d . 1 1
H H62 0.8650 -0.0508 0.2453 0.059 Uiso calc R 1 1
C C63 0.8363(5) -0.1901(6) 0.2676(2) 0.067(2) Uani d . 1 1
H H63 0.8710 -0.1879 0.2898 0.080 Uiso calc R 1 1
C C64 0.7881(5) -0.2751(6) 0.2614(2) 0.068(2) Uani d . 1 1
H H64 0.7903 -0.3308 0.2793 0.081 Uiso calc R 1 1
C C65 0.7364(4) -0.2776(5) 0.2286(2) 0.0592(18) Uani d . 1 1
H H65 0.7033 -0.3346 0.2246 0.071 Uiso calc R 1 1
C C66 0.7341(3) -0.1953(4) 0.2019(2) 0.0488(15) Uani d . 1 1
H H66 0.6993 -0.1975 0.1798 0.059 Uiso calc R 1 1
C C67 0.7561(3) 0.1873(4) 0.05374(17) 0.0358(13) Uani d . 1 1
C C68 0.7223(3) 0.2701(4) 0.0740(2) 0.0491(16) Uani d . 1 1
H H68 0.6863 0.2576 0.0950 0.059 Uiso calc R 1 1
C C69 0.7408(4) 0.3720(5) 0.0637(2) 0.0631(19) Uani d . 1 1
H H69 0.7184 0.4269 0.0780 0.076 Uiso calc R 1 1
C C70 0.7919(5) 0.3897(5) 0.0327(2) 0.070(2) Uani d . 1 1
H H70 0.8038 0.4576 0.0255 0.084 Uiso calc R 1 1
C C71 0.8261(5) 0.3114(6) 0.0119(2) 0.076(2) Uani d . 1 1
H H71 0.8617 0.3256 -0.0091 0.091 Uiso calc R 1 1
C C72 0.8081(4) 0.2100(5) 0.0217(2) 0.0622(19) Uani d . 1 1
H H72 0.8308 0.1563 0.0068 0.075 Uiso calc R 1 1
C C73 0.6754(4) 0.0081(4) 0.02457(19) 0.0439(15) Uani d . 1 1
C C74 0.5942(4) -0.0083(5) 0.0283(2) 0.065(2) Uani d . 1 1
H H74 0.5687 0.0070 0.0526 0.078 Uiso calc R 1 1
C C75 0.5490(6) -0.0481(7) -0.0045(3) 0.093(3) Uani d . 1 1
H H75 0.4943 -0.0602 -0.0016 0.112 Uiso calc R 1 1
C C76 0.5865(8) -0.0689(6) -0.0407(4) 0.110(4) Uani d . 1 1
H H76 0.5574 -0.0958 -0.0624 0.132 Uiso calc R 1 1
C C77 0.6654(6) -0.0500(7) -0.0445(3) 0.108(4) Uani d . 1 1
H H77 0.6905 -0.0616 -0.0692 0.129 Uiso calc R 1 1
C C78 0.7092(5) -0.0140(6) -0.0124(2) 0.082(3) Uani d . 1 1
H H78 0.7641 -0.0041 -0.0157 0.099 Uiso calc R 1 1
Cl Cl1 0.62460(9) 0.52007(15) 0.14978(6) 0.0629(5) Uani d . 1 1
O O1 0.6741(3) 0.4530(4) 0.1715(2) 0.100(2) Uani d . 1 1
O O2 0.5784(3) 0.4606(6) 0.1222(2) 0.123(3) Uani d . 1 1
O O3 0.6722(4) 0.5902(4) 0.1281(2) 0.107(2) Uani d . 1 1
O O4 0.5722(4) 0.5705(7) 0.1754(2) 0.158(3) Uani d . 1 1
Cl Cl2 0.37682(10) 0.22630(15) 0.38519(5) 0.0607(5) Uani d . 1 1
O O5 0.4267(3) 0.2954(4) 0.36355(18) 0.0923(18) Uani d . 1 1
O O6 0.3291(4) 0.1696(6) 0.3587(2) 0.140(3) Uani d . 1 1
O O7 0.4233(3) 0.1602(4) 0.41025(18) 0.0929(19) Uani d . 1 1
O O8 0.3269(4) 0.2849(6) 0.4107(3) 0.143(3) Uani d . 1 1

loop_
_atom_site_aniso_label
_atom_site_aniso_U_11
_atom_site_aniso_U_22
_atom_site_aniso_U_33
_atom_site_aniso_U_12
_atom_site_aniso_U_13
_atom_site_aniso_U_23
Cu1 0.0283(3) 0.0425(4) 0.0398(4) -0.0013(3) -0.0002(3) -0.0015(4)
P1 0.0346(8) 0.0400(8) 0.0326(9) -0.0008(6) 0.0026(7) -0.0021(7)
P2 0.0309(7) 0.0416(9) 0.0349(9) -0.0024(6) 0.0016(7) 0.0027(7)
N1 0.033(3) 0.030(2) 0.036(3) -0.0017(19) -0.001(2) -0.002(2)
N2 0.034(3) 0.036(3) 0.038(3) 0.002(2) 0.003(2) -0.005(2)
C1 0.041(3) 0.036(3) 0.051(4) -0.003(3) -0.004(3) -0.002(3)
C2 0.059(4) 0.033(3) 0.059(4) 0.005(3) 0.009(3) -0.006(3)
C3 0.044(4) 0.043(4) 0.080(5) 0.020(3) 0.004(4) 0.005(3)
C4 0.033(3) 0.046(4) 0.052(4) 0.010(3) 0.003(3) 0.010(3)
C5 0.034(3) 0.027(3) 0.036(4) -0.004(2) 0.003(3) 0.012(2)
C6 0.025(3) 0.039(3) 0.023(3) -0.006(2) 0.000(2) 0.007(2)
C7 0.037(3) 0.047(4) 0.042(4) -0.011(3) 0.003(3) 0.005(3)
C8 0.044(4) 0.065(5) 0.046(4) -0.024(3) -0.007(3) -0.007(3)
C9 0.068(5) 0.045(4) 0.048(4) -0.014(3) 0.006(4) -0.015(3)
C10 0.046(4) 0.032(3) 0.060(4) -0.002(3) 0.010(3) -0.005(3)
C11 0.032(3) 0.071(5) 0.063(5) 0.000(3) -0.001(3) 0.010(4)
C12 0.035(3) 0.074(5) 0.065(5) -0.010(3) -0.019(3) 0.010(4)
C13 0.051(4) 0.042(3) 0.035(4) -0.007(3) 0.000(3) -0.010(3)
C14 0.038(3) 0.051(4) 0.045(4) -0.005(3) -0.009(3) 0.004(3)
C15 0.032(3) 0.044(4) 0.046(4) -0.002(3) 0.003(3) 0.000(3)
C16 0.032(3) 0.041(3) 0.038(4) -0.005(2) 0.003(3) -0.009(3)
C17 0.079(5) 0.044(4) 0.054(5) -0.001(3) -0.023(4) -0.003(3)
C18 0.095(6) 0.067(5) 0.056(5) 0.003(4) -0.019(4) 0.014(4)
C19 0.075(5) 0.035(4) 0.084(6) 0.003(3) 0.003(4) 0.011(4)
C20 0.076(5) 0.050(4) 0.072(6) -0.011(4) -0.002(4) -0.010(4)
C21 0.056(4) 0.048(4) 0.047(4) -0.009(3) -0.007(3) 0.001(3)
C22 0.056(4) 0.037(3) 0.042(4) -0.005(3) 0.013(3) 0.002(3)
C23 0.070(5) 0.113(7) 0.061(5) -0.016(5) 0.014(4) -0.040(5)
C24 0.134(9) 0.134(8) 0.065(6) -0.023(7) 0.030(6) -0.054(6)
C25 0.126(8) 0.071(5) 0.079(7) 0.008(5) 0.066(7) -0.011(5)
C26 0.078(5) 0.069(5) 0.074(6) 0.028(4) 0.033(5) 0.023(5)
C27 0.062(4) 0.064(4) 0.048(4) 0.023(3) 0.017(4) 0.020(3)
C28 0.032(3) 0.041(3) 0.044(4) 0.000(2) -0.001(3) 0.007(3)
C29 0.044(4) 0.063(4) 0.041(4) 0.012(3) 0.006(3) 0.000(3)
C30 0.055(4) 0.073(5) 0.064(5) 0.031(4) 0.010(4) 0.004(4)
C31 0.089(6) 0.058(5) 0.078(6) 0.019(4) 0.018(5) -0.012(4)
C32 0.077(5) 0.079(5) 0.083(6) 0.002(4) -0.007(5) -0.037(5)
C33 0.043(4) 0.058(4) 0.066(5) 0.001(3) -0.004(3) -0.014(3)
C34 0.031(3) 0.050(4) 0.030(3) 0.003(3) -0.004(3) -0.002(3)
C35 0.044(3) 0.058(4) 0.051(4) 0.002(3) 0.002(3) 0.011(3)
C36 0.060(4) 0.054(4) 0.073(6) 0.011(3) -0.014(4) 0.014(4)
C37 0.086(5) 0.054(5) 0.054(5) -0.008(4) -0.021(4) 0.019(4)
C38 0.092(5) 0.069(5) 0.036(4) -0.020(4) -0.001(4) 0.014(4)
C39 0.051(4) 0.051(4) 0.044(4) 0.000(3) 0.002(3) -0.003(3)
Cu2 0.0270(3) 0.0389(4) 0.0421(4) 0.0016(3) 0.0033(3) -0.0024(4)
P3 0.0292(7) 0.0399(9) 0.0371(9) 0.0026(6) 0.0015(7) 0.0000(7)
P4 0.0314(8) 0.0373(8) 0.0342(9) 0.0001(6) 0.0001(7) -0.0036(6)
N3 0.030(3) 0.035(3) 0.040(3) 0.0040(19) 0.006(2) -0.001(2)
N4 0.034(3) 0.029(2) 0.038(3) 0.0022(19) 0.006(2) -0.002(2)
C40 0.041(3) 0.038(3) 0.046(4) -0.001(3) -0.001(3) -0.003(3)
C41 0.060(4) 0.030(3) 0.061(5) 0.015(3) 0.004(4) -0.007(3)
C42 0.044(4) 0.062(4) 0.048(4) 0.023(3) 0.015(3) 0.004(3)
C43 0.034(3) 0.043(3) 0.037(4) 0.015(3) 0.008(3) 0.003(3)
C44 0.027(3) 0.034(3) 0.030(3) 0.002(2) 0.000(2) 0.003(2)
C45 0.028(3) 0.033(3) 0.030(3) 0.002(2) 0.007(3) 0.006(2)
C46 0.035(3) 0.043(4) 0.051(4) -0.003(3) 0.000(3) 0.008(3)
C47 0.039(4) 0.052(4) 0.066(5) -0.018(3) 0.004(3) 0.000(3)
C48 0.061(4) 0.038(3) 0.070(5) -0.011(3) -0.005(4) -0.015(3)
C49 0.041(3) 0.037(3) 0.053(4) 0.000(3) 0.003(3) -0.011(3)
C50 0.032(3) 0.070(5) 0.060(5) 0.013(3) 0.004(3) 0.005(4)
C51 0.031(4) 0.067(5) 0.065(5) -0.009(3) 0.000(3) 0.008(4)
C52 0.035(3) 0.050(4) 0.033(4) 0.003(2) -0.011(3) 0.004(3)
C53 0.029(3) 0.066(4) 0.038(4) 0.007(3) 0.006(3) 0.003(3)
C54 0.045(3) 0.048(4) 0.034(4) 0.008(3) 0.002(3) 0.001(3)
C55 0.043(4) 0.045(3) 0.040(4) -0.004(3) -0.011(3) 0.002(3)
C56 0.068(5) 0.081(5) 0.054(5) -0.021(4) -0.003(4) 0.004(4)
C57 0.104(8) 0.092(6) 0.077(6) -0.048(6) -0.025(6) -0.007(6)
C58 0.174(11) 0.063(6) 0.073(7) -0.029(7) -0.056(7) -0.012(5)
C59 0.132(8) 0.060(5) 0.088(7) 0.028(6) -0.030(6) -0.022(5)
C60 0.066(5) 0.059(4) 0.068(5) 0.013(4) -0.009(4) -0.016(4)
C61 0.037(3) 0.039(3) 0.040(4) 0.013(3) 0.009(3) -0.003(3)
C62 0.059(4) 0.048(4) 0.040(4) 0.015(3) -0.002(3) -0.003(3)
C63 0.091(6) 0.070(5) 0.039(4) 0.025(4) 0.004(4) 0.001(4)
C64 0.083(5) 0.074(5) 0.046(5) 0.026(4) 0.025(4) 0.020(4)
C65 0.062(4) 0.047(4) 0.069(5) 0.004(3) 0.025(4) 0.014(4)
C66 0.042(3) 0.054(4) 0.051(4) 0.008(3) 0.001(3) 0.003(3)
C67 0.035(3) 0.037(3) 0.035(3) -0.003(2) -0.006(3) -0.002(2)
C68 0.050(4) 0.043(4) 0.054(4) 0.007(3) 0.007(3) 0.001(3)
C69 0.088(5) 0.042(4) 0.060(5) 0.010(4) 0.008(4) -0.005(3)
C70 0.101(6) 0.047(4) 0.062(5) -0.007(4) -0.004(5) 0.009(4)
C71 0.108(6) 0.057(5) 0.063(5) -0.012(4) 0.035(5) 0.001(4)
C72 0.080(5) 0.049(4) 0.057(5) -0.008(4) 0.029(4) -0.002(3)
C73 0.051(4) 0.034(3) 0.047(4) 0.004(3) -0.012(3) 0.000(3)
C74 0.068(5) 0.072(5) 0.056(5) -0.021(4) -0.013(4) 0.018(4)
C75 0.088(6) 0.081(6) 0.110(8) -0.035(5) -0.062(6) 0.022(6)
C76 0.142(10) 0.063(5) 0.126(10) 0.011(6) -0.089(9) -0.038(6)
C77 0.130(9) 0.116(7) 0.077(6) 0.057(7) -0.051(7) -0.053(5)
C78 0.072(5) 0.116(7) 0.059(5) 0.028(5) -0.018(5) -0.033(5)
Cl1 0.0366(9) 0.0854(12) 0.0668(12) 0.0051(9) 0.0085(9) 0.0126(10)
O1 0.057(3) 0.109(4) 0.135(5) 0.005(3) -0.022(4) 0.045(4)
O2 0.078(4) 0.180(7) 0.112(6) -0.049(4) -0.034(4) 0.016(5)
O3 0.088(4) 0.074(3) 0.159(6) 0.000(3) 0.036(4) 0.036(4)
O4 0.126(6) 0.231(9) 0.118(6) 0.085(6) 0.056(5) 0.002(6)
Cl2 0.0373(9) 0.0942(13) 0.0507(11) -0.0079(9) -0.0045(8) 0.0133(10)
O5 0.048(3) 0.132(5) 0.096(4) -0.019(3) 0.001(3) 0.042(4)
O6 0.120(5) 0.199(7) 0.101(6) -0.088(5) -0.054(5) 0.025(5)
O7 0.090(4) 0.084(3) 0.104(5) -0.013(3) -0.039(4) 0.023(3)
O8 0.082(5) 0.202(7) 0.146(7) 0.051(5) 0.053(5) 0.027(6)

loop_
_atom_type_symbol
_atom_type_description
_atom_type_scat_dispersion_real
_atom_type_scat_dispersion_imag
_atom_type_scat_source
C C 0.0033 0.0016 'International Tables Vol C Tables 4.2.6.8 and 6.1.1.4'
H H 0.0000 0.0000 'International Tables Vol C Tables 4.2.6.8 and 6.1.1.4'
N N 0.0061 0.0033 'International Tables Vol C Tables 4.2.6.8 and 6.1.1.4'
O O 0.0106 0.0060 'International Tables Vol C Tables 4.2.6.8 and 6.1.1.4'
P P 0.1023 0.0942 'International Tables Vol C Tables 4.2.6.8 and 6.1.1.4'
Cl Cl 0.1484 0.1585 'International Tables Vol C Tables 4.2.6.8 and 6.1.1.4'
Cu Cu 0.3201 1.2651 'International Tables Vol C Tables 4.2.6.8 and 6.1.1.4'

loop_
_geom_angle_atom_site_label_1
_geom_angle_atom_site_label_2
_geom_angle_atom_site_label_3
_geom_angle
N2 Cu1 N1 81.93(17)
N2 Cu1 P2 117.00(14)
N1 Cu1 P2 119.79(13)
N2 Cu1 P1 124.23(14)
N1 Cu1 P1 108.49(14)
P2 Cu1 P1 104.68(6)
C16 P1 C22 103.0(3)
C16 P1 C13 103.0(3)
C22 P1 C13 103.7(3)
C16 P1 Cu1 121.58(19)
C22 P1 Cu1 115.1(2)
C13 P1 Cu1 108.6(2)
C34 P2 C28 102.7(3)
C34 P2 C15 101.0(3)
C28 P2 C15 105.9(3)
C34 P2 Cu1 120.14(19)
C28 P2 Cu1 115.02(18)
C15 P2 Cu1 110.3(2)
C1 N1 C5 116.4(5)
C1 N1 Cu1 131.6(4)
C5 N1 Cu1 111.4(3)
C10 N2 C6 116.0(5)
C10 N2 Cu1 132.1(4)
C6 N2 Cu1 111.9(3)
N1 C1 C2 124.8(5)
N1 C1 H1 117.6
C2 C1 H1 117.6
C3 C2 C1 119.3(5)
C3 C2 H2 120.4
C1 C2 H2 120.4
C2 C3 C4 119.7(5)
C2 C3 H3 120.2
C4 C3 H3 120.2
C5 C4 C3 116.5(5)
C5 C4 C11 120.1(6)
C3 C4 C11 123.4(6)
N1 C5 C4 123.3(5)
N1 C5 C6 117.1(4)
C4 C5 C6 119.6(5)
N2 C6 C7 123.5(5)
N2 C6 C5 117.4(4)
C7 C6 C5 119.0(5)
C8 C7 C6 117.1(5)
C8 C7 C12 123.7(5)
C6 C7 C12 119.2(5)
C9 C8 C7 120.1(5)
C9 C8 H8 120.0
C7 C8 H8 120.0
C8 C9 C10 118.2(5)
C8 C9 H9 120.9
C10 C9 H9 120.9
N2 C10 C9 125.1(6)
N2 C10 H10 117.5
C9 C10 H10 117.5
C12 C11 C4 120.1(6)
C12 C11 H11 119.9
C4 C11 H11 119.9
C11 C12 C7 121.9(6)
C11 C12 H12 119.1
C7 C12 H12 119.1
C14 C13 P1 112.9(4)
C14 C13 H13A 109.0
P1 C13 H13A 109.0
C14 C13 H13B 109.0
P1 C13 H13B 109.0
H13A C13 H13B 107.8
C13 C14 C15 115.2(5)
C13 C14 H14A 108.5
C15 C14 H14A 108.5
C13 C14 H14B 108.5
C15 C14 H14B 108.5
H14A C14 H14B 107.5
C14 C15 P2 115.6(4)
C14 C15 H15A 108.4
P2 C15 H15A 108.4
C14 C15 H15B 108.4
P2 C15 H15B 108.4
H15A C15 H15B 107.5
C17 C16 C21 118.1(5)
C17 C16 P1 123.3(4)
C21 C16 P1 118.6(5)
C16 C17 C18 121.8(6)
C16 C17 H17 119.1
C18 C17 H17 119.1
C17 C18 C19 119.6(7)
C17 C18 H18 120.2
C19 C18 H18 120.2
C20 C19 C18 119.2(6)
C20 C19 H19 120.4
C18 C19 H19 120.4
C19 C20 C21 121.2(6)
C19 C20 H20 119.4
C21 C20 H20 119.4
C20 C21 C16 119.9(6)
C20 C21 H21 120.0
C16 C21 H21 120.0
C23 C22 C27 117.9(6)
C23 C22 P1 123.8(5)
C27 C22 P1 118.2(5)
C22 C23 C24 118.8(8)
C22 C23 H23 120.6
C24 C23 H23 120.6
C25 C24 C23 122.9(9)
C25 C24 H24 118.6
C23 C24 H24 118.6
C24 C25 C26 118.2(8)
C24 C25 H25 120.9
C26 C25 H25 120.9
C25 C26 C27 121.6(8)
C25 C26 H26 119.2
C27 C26 H26 119.2
C22 C27 C26 120.7(7)
C22 C27 H27 119.7
C26 C27 H27 119.7
C29 C28 C33 118.7(6)
C29 C28 P2 124.0(5)
C33 C28 P2 117.3(4)
C28 C29 C30 119.7(6)
C28 C29 H29 120.2
C30 C29 H29 120.2
C31 C30 C29 121.4(6)
C31 C30 H30 119.3
C29 C30 H30 119.3
C32 C31 C30 118.9(7)
C32 C31 H31 120.5
C30 C31 H31 120.5
C31 C32 C33 120.7(7)
C31 C32 H32 119.6
C33 C32 H32 119.6
C32 C33 C28 120.5(6)
C32 C33 H33 119.7
C28 C33 H33 119.7
C39 C34 C35 117.8(5)
C39 C34 P2 123.7(4)
C35 C34 P2 118.4(5)
C36 C35 C34 121.1(7)
C36 C35 H35 119.5
C34 C35 H35 119.5
C37 C36 C35 119.6(6)
C37 C36 H36 120.2
C35 C36 H36 120.2
C36 C37 C38 120.4(6)
C36 C37 H37 119.8
C38 C37 H37 119.8
C37 C38 C39 120.7(7)
C37 C38 H38 119.6
C39 C38 H38 119.6
C38 C39 C34 120.3(6)
C38 C39 H39 119.8
C34 C39 H39 119.8
N4 Cu2 N3 81.48(16)
N4 Cu2 P3 119.94(13)
N3 Cu2 P3 116.47(13)
N4 Cu2 P4 111.65(14)
N3 Cu2 P4 122.40(13)
P3 Cu2 P4 104.56(6)
C55 P3 C61 102.1(3)
C55 P3 C52 106.5(3)
C61 P3 C52 101.0(2)
C55 P3 Cu2 113.53(18)
C61 P3 Cu2 121.72(19)
C52 P3 Cu2 110.39(18)
C67 P4 C73 103.2(3)
C67 P4 C54 102.8(3)
C73 P4 C54 103.1(3)
C67 P4 Cu2 120.40(19)
C73 P4 Cu2 116.8(2)
C54 P4 Cu2 108.4(2)
C40 N3 C44 118.3(4)
C40 N3 Cu2 130.3(4)
C44 N3 Cu2 111.3(3)
C49 N4 C45 117.5(4)
C49 N4 Cu2 130.5(4)
C45 N4 Cu2 111.5(3)
N3 C40 C41 122.6(5)
N3 C40 H40 118.7
C41 C40 H40 118.7
C42 C41 C40 119.2(5)
C42 C41 H41 120.4
C40 C41 H41 120.4
C41 C42 C43 120.3(5)
C41 C42 H42 119.8
C43 C42 H42 119.8
C44 C43 C42 116.8(5)
C44 C43 C50 119.5(5)
C42 C43 C50 123.7(5)
N3 C44 C43 122.8(5)
N3 C44 C45 117.6(4)
C43 C44 C45 119.6(5)
N4 C45 C46 122.6(5)
N4 C45 C44 117.9(4)
C46 C45 C44 119.4(5)
C45 C46 C47 117.2(5)
C45 C46 C51 119.3(5)
C47 C46 C51 123.5(5)
C48 C47 C46 119.1(5)
C48 C47 H47 120.4
C46 C47 H47 120.4
C47 C48 C49 120.6(6)
C47 C48 H48 119.7
C49 C48 H48 119.7
N4 C49 C48 122.9(5)
N4 C49 H49 118.5
C48 C49 H49 118.5
C51 C50 C43 120.8(6)
C51 C50 H50 119.6
C43 C50 H50 119.6
C50 C51 C46 121.2(6)
C50 C51 H51 119.4
C46 C51 H51 119.4
C53 C52 P3 116.8(4)
C53 C52 H52A 108.1
P3 C52 H52A 108.1
C53 C52 H52B 108.1
P3 C52 H52B 108.1
H52A C52 H52B 107.3
C54 C53 C52 115.1(5)
C54 C53 H53A 108.5
C52 C53 H53A 108.5
C54 C53 H53B 108.5
C52 C53 H53B 108.5
H53A C53 H53B 107.5
C53 C54 P4 112.9(4)
C53 C54 H54A 109.0
P4 C54 H54A 109.0
C53 C54 H54B 109.0
P4 C54 H54B 109.0
H54A C54 H54B 107.8
C56 C55 C60 119.4(6)
C56 C55 P3 123.6(5)
C60 C55 P3 117.0(5)
C55 C56 C57 120.1(8)
C55 C56 H56 119.9
C57 C56 H56 119.9
C58 C57 C56 119.8(8)
C58 C57 H57 120.1
C56 C57 H57 120.1
C59 C58 C57 120.9(8)
C59 C58 H58 119.5
C57 C58 H58 119.5
C58 C59 C60 119.9(9)
C58 C59 H59 120.0
C60 C59 H59 120.0
C55 C60 C59 119.9(7)
C55 C60 H60 120.1
C59 C60 H60 120.1
C66 C61 C62 118.1(6)
C66 C61 P3 119.7(5)
C62 C61 P3 122.1(5)
C61 C62 C63 121.7(6)
C61 C62 H62 119.1
C63 C62 H62 119.1
C64 C63 C62 119.5(7)
C64 C63 H63 120.3
C62 C63 H63 120.3
C63 C64 C65 119.9(7)
C63 C64 H64 120.1
C65 C64 H64 120.1
C66 C65 C64 119.9(7)
C66 C65 H65 120.1
C64 C65 H65 120.1
C61 C66 C65 121.0(6)
C61 C66 H66 119.5
C65 C66 H66 119.5
C68 C67 C72 117.2(5)
C68 C67 P4 119.9(5)
C72 C67 P4 122.9(5)
C69 C68 C67 121.5(6)
C69 C68 H68 119.3
C67 C68 H68 119.3
C70 C69 C68 119.0(6)
C70 C69 H69 120.5
C68 C69 H69 120.5
C69 C70 C71 121.6(7)
C69 C70 H70 119.2
C71 C70 H70 119.2
C70 C71 C72 120.0(7)
C70 C71 H71 120.0
C72 C71 H71 120.0
C71 C72 C67 120.7(6)
C71 C72 H72 119.6
C67 C72 H72 119.6
C74 C73 C78 116.9(6)
C74 C73 P4 118.6(5)
C78 C73 P4 124.5(5)
C73 C74 C75 120.8(8)
C73 C74 H74 119.6
C75 C74 H74 119.6
C76 C75 C74 119.5(9)
C76 C75 H75 120.2
C74 C75 H75 120.2
C77 C76 C75 119.3(9)
C77 C76 H76 120.3
C75 C76 H76 120.3
C76 C77 C78 120.9(10)
C76 C77 H77 119.6
C78 C77 H77 119.6
C77 C78 C73 122.5(8)
C77 C78 H78 118.7
C73 C78 H78 118.7
O4 Cl1 O1 110.8(5)
O4 Cl1 O3 111.5(5)
O1 Cl1 O3 109.2(3)
O4 Cl1 O2 107.8(5)
O1 Cl1 O2 108.1(4)
O3 Cl1 O2 109.4(5)
O6 Cl2 O5 110.7(4)
O6 Cl2 O8 108.8(5)
O5 Cl2 O8 108.1(4)
O6 Cl2 O7 111.0(4)
O5 Cl2 O7 110.7(3)
O8 Cl2 O7 107.5(4)

loop_
_geom_bond_atom_site_label_1
_geom_bond_atom_site_label_2
_geom_bond_distance
Cu1 N2 2.046(4)
Cu1 N1 2.073(4)
Cu1 P2 2.2344(16)
Cu1 P1 2.2355(16)
P1 C16 1.830(6)
P1 C22 1.829(6)
P1 C13 1.836(5)
P2 C34 1.813(6)
P2 C28 1.826(6)
P2 C15 1.841(6)
N1 C1 1.317(7)
N1 C5 1.360(6)
N2 C10 1.315(6)
N2 C6 1.367(6)
C1 C2 1.367(7)
C1 H1 0.9300
C2 C3 1.347(8)
C2 H2 0.9300
C3 C4 1.408(8)
C3 H3 0.9300
C4 C5 1.402(7)
C4 C11 1.417(8)
C5 C6 1.449(7)
C6 C7 1.395(7)
C7 C8 1.387(8)
C7 C12 1.433(8)
C8 C9 1.367(9)
C8 H8 0.9300
C9 C10 1.378(8)
C9 H9 0.9300
C10 H10 0.9300
C11 C12 1.351(9)
C11 H11 0.9300
C12 H12 0.9300
C13 C14 1.539(8)
C13 H13A 0.9700
C13 H13B 0.9700
C14 C15 1.536(8)
C14 H14A 0.9700
C14 H14B 0.9700
C15 H15A 0.9700
C15 H15B 0.9700
C16 C17 1.363(8)
C16 C21 1.379(8)
C17 C18 1.370(9)
C17 H17 0.9300
C18 C19 1.376(10)
C18 H18 0.9300
C19 C20 1.346(9)
C19 H19 0.9300
C20 C21 1.384(8)
C20 H20 0.9300
C21 H21 0.9300
C22 C23 1.361(9)
C22 C27 1.372(8)
C23 C24 1.409(11)
C23 H23 0.9300
C24 C25 1.328(12)
C24 H24 0.9300
C25 C26 1.326(12)
C25 H25 0.9300
C26 C27 1.390(10)
C26 H26 0.9300
C27 H27 0.9300
C28 C29 1.369(7)
C28 C33 1.397(8)
C29 C30 1.390(9)
C29 H29 0.9300
C30 C31 1.375(10)
C30 H30 0.9300
C31 C32 1.356(10)
C31 H31 0.9300
C32 C33 1.382(9)
C32 H32 0.9300
C33 H33 0.9300
C34 C39 1.393(8)
C34 C35 1.400(8)
C35 C36 1.387(8)
C35 H35 0.9300
C36 C37 1.367(10)
C36 H36 0.9300
C37 C38 1.369(10)
C37 H37 0.9300
C38 C39 1.382(9)
C38 H38 0.9300
C39 H39 0.9300
Cu2 N4 2.058(4)
Cu2 N3 2.077(4)
Cu2 P3 2.2302(16)
Cu2 P4 2.2457(17)
P3 C55 1.817(6)
P3 C61 1.823(6)
P3 C52 1.831(6)
P4 C67 1.813(5)
P4 C73 1.817(6)
P4 C54 1.836(5)
N3 C40 1.322(6)
N3 C44 1.355(6)
N4 C49 1.327(6)
N4 C45 1.361(6)
C40 C41 1.396(8)
C40 H40 0.9300
C41 C42 1.355(8)
C41 H41 0.9300
C42 C43 1.399(8)
C42 H42 0.9300
C43 C44 1.403(7)
C43 C50 1.413(8)
C44 C45 1.433(7)
C45 C46 1.401(7)
C46 C47 1.411(8)
C46 C51 1.418(8)
C47 C48 1.343(8)
C47 H47 0.9300
C48 C49 1.377(7)
C48 H48 0.9300
C49 H49 0.9300
C50 C51 1.357(9)
C50 H50 0.9300
C51 H51 0.9300
C52 C53 1.541(8)
C52 H52A 0.9700
C52 H52B 0.9700
C53 C54 1.519(8)
C53 H53A 0.9700
C53 H53B 0.9700
C54 H54A 0.9700
C54 H54B 0.9700
C55 C56 1.380(8)
C55 C60 1.388(9)
C56 C57 1.392(10)
C56 H56 0.9300
C57 C58 1.367(14)
C57 H57 0.9300
C58 C59 1.363(13)
C58 H58 0.9300
C59 C60 1.392(10)
C59 H59 0.9300
C60 H60 0.9300
C61 C66 1.381(8)
C61 C62 1.377(8)
C62 C63 1.379(9)
C62 H62 0.9300
C63 C64 1.375(10)
C63 H63 0.9300
C64 C65 1.379(10)
C64 H64 0.9300
C65 C66 1.382(8)
C65 H65 0.9300
C66 H66 0.9300
C67 C68 1.382(8)
C67 C72 1.396(8)
C68 C69 1.394(8)
C68 H68 0.9300
C69 C70 1.352(10)
C69 H69 0.9300
C70 C71 1.348(10)
C70 H70 0.9300
C71 C72 1.384(9)
C71 H71 0.9300
C72 H72 0.9300
C73 C74 1.375(8)
C73 C78 1.372(9)
C74 C75 1.411(10)
C74 H74 0.9300
C75 C76 1.375(14)
C75 H75 0.9300
C76 C77 1.343(13)
C76 H76 0.9300
C77 C78 1.365(10)
C77 H77 0.9300
C78 H78 0.9300
Cl1 O4 1.379(6)
Cl1 O1 1.392(5)
Cl1 O3 1.401(6)
Cl1 O2 1.416(6)
Cl2 O6 1.388(6)
Cl2 O5 1.414(5)
Cl2 O8 1.406(7)
Cl2 O7 1.417(5)

loop_
_geom_torsion_atom_site_label_1
_geom_torsion_atom_site_label_2
_geom_torsion_atom_site_label_3
_geom_torsion_atom_site_label_4
_geom_torsion
N2 Cu1 P1 C16 46.7(3)
N1 Cu1 P1 C16 139.5(2)
P2 Cu1 P1 C16 -91.6(2)
N2 Cu1 P1 C22 -78.7(2)
N1 Cu1 P1 C22 14.1(2)
P2 Cu1 P1 C22 143.1(2)
N2 Cu1 P1 C13 165.7(2)
N1 Cu1 P1 C13 -101.5(2)
P2 Cu1 P1 C13 27.4(2)
N2 Cu1 P2 C34 78.5(3)
N1 Cu1 P2 C34 -17.8(3)
P1 Cu1 P2 C34 -139.7(2)
N2 Cu1 P2 C28 -45.0(2)
N1 Cu1 P2 C28 -141.3(2)
P1 Cu1 P2 C28 96.8(2)
N2 Cu1 P2 C15 -164.7(2)
N1 Cu1 P2 C15 99.0(2)
P1 Cu1 P2 C15 -22.9(2)
N2 Cu1 N1 C1 173.6(6)
P2 Cu1 N1 C1 -69.8(6)
P1 Cu1 N1 C1 50.2(5)
N2 Cu1 N1 C5 2.9(4)
P2 Cu1 N1 C5 119.5(3)
P1 Cu1 N1 C5 -120.6(3)
N1 Cu1 N2 C10 -179.4(6)
P2 Cu1 N2 C10 61.2(6)
P1 Cu1 N2 C10 -72.5(6)
N1 Cu1 N2 C6 -0.3(4)
P2 Cu1 N2 C6 -119.7(3)
P1 Cu1 N2 C6 106.6(3)
C5 N1 C1 C2 -0.5(9)
Cu1 N1 C1 C2 -170.9(5)
N1 C1 C2 C3 1.2(10)
C1 C2 C3 C4 -2.9(10)
C2 C3 C4 C5 3.8(9)
C2 C3 C4 C11 -176.6(6)
C1 N1 C5 C4 1.6(8)
Cu1 N1 C5 C4 173.9(4)
C1 N1 C5 C6 -177.3(5)
Cu1 N1 C5 C6 -5.0(6)
C3 C4 C5 N1 -3.3(9)
C11 C4 C5 N1 177.1(6)
C3 C4 C5 C6 175.7(5)
C11 C4 C5 C6 -4.0(9)
C10 N2 C6 C7 -0.4(8)
Cu1 N2 C6 C7 -179.7(4)
C10 N2 C6 C5 177.0(5)
Cu1 N2 C6 C5 -2.3(6)
N1 C5 C6 N2 5.1(7)
C4 C5 C6 N2 -173.9(5)
N1 C5 C6 C7 -177.4(5)
C4 C5 C6 C7 3.6(8)
N2 C6 C7 C8 -2.1(8)
C5 C6 C7 C8 -179.4(5)
N2 C6 C7 C12 176.8(5)
C5 C6 C7 C12 -0.6(8)
C6 C7 C8 C9 2.8(9)
C12 C7 C8 C9 -176.0(6)
C7 C8 C9 C10 -1.0(9)
C6 N2 C10 C9 2.4(9)
Cu1 N2 C10 C9 -178.4(5)
C8 C9 C10 N2 -1.8(10)
C5 C4 C11 C12 1.2(10)
C3 C4 C11 C12 -178.4(7)
C4 C11 C12 C7 2.0(11)
C8 C7 C12 C11 176.5(7)
C6 C7 C12 C11 -2.3(10)
C16 P1 C13 C14 76.4(5)
C22 P1 C13 C14 -176.5(4)
Cu1 P1 C13 C14 -53.7(4)
P1 C13 C14 C15 82.3(5)
C13 C14 C15 P2 -76.0(6)
C34 P2 C15 C14 171.4(4)
C28 P2 C15 C14 -81.8(5)
Cu1 P2 C15 C14 43.3(5)
C22 P1 C16 C17 -64.1(6)
C13 P1 C16 C17 43.5(6)
Cu1 P1 C16 C17 165.2(5)
C22 P1 C16 C21 115.1(5)
C13 P1 C16 C21 -137.3(5)
Cu1 P1 C16 C21 -15.6(6)
C21 C16 C17 C18 0.4(10)
P1 C16 C17 C18 179.6(6)
C16 C17 C18 C19 2.1(12)
C17 C18 C19 C20 -3.6(12)
C18 C19 C20 C21 2.6(11)
C19 C20 C21 C16 -0.1(11)
C17 C16 C21 C20 -1.4(9)
P1 C16 C21 C20 179.4(5)
C16 P1 C22 C23 80.0(6)
C13 P1 C22 C23 -27.1(7)
Cu1 P1 C22 C23 -145.5(6)
C16 P1 C22 C27 -102.0(5)
C13 P1 C22 C27 150.9(5)
Cu1 P1 C22 C27 32.5(5)
C27 C22 C23 C24 0.0(11)
P1 C22 C23 C24 178.1(7)
C22 C23 C24 C25 0.1(15)
C23 C24 C25 C26 0.6(16)
C24 C25 C26 C27 -1.3(13)
C23 C22 C27 C26 -0.7(9)
P1 C22 C27 C26 -178.9(5)
C25 C26 C27 C22 1.4(11)
C34 P2 C28 C29 107.9(5)
C15 P2 C28 C29 2.3(6)
Cu1 P2 C28 C29 -119.8(5)
C34 P2 C28 C33 -70.6(5)
C15 P2 C28 C33 -176.1(5)
Cu1 P2 C28 C33 61.8(5)
C33 C28 C29 C30 0.0(9)
P2 C28 C29 C30 -178.4(5)
C28 C29 C30 C31 1.6(11)
C29 C30 C31 C32 -1.6(12)
C30 C31 C32 C33 0.2(13)
C31 C32 C33 C28 1.3(13)
C29 C28 C33 C32 -1.4(10)
P2 C28 C33 C32 177.2(6)
C28 P2 C34 C39 -21.5(5)
C15 P2 C34 C39 87.7(5)
Cu1 P2 C34 C39 -150.8(4)
C28 P2 C34 C35 159.0(4)
C15 P2 C34 C35 -91.8(5)
Cu1 P2 C34 C35 29.7(5)
C39 C34 C35 C36 -1.5(9)
P2 C34 C35 C36 178.0(5)
C34 C35 C36 C37 0.0(10)
C35 C36 C37 C38 1.8(10)
C36 C37 C38 C39 -2.1(11)
C37 C38 C39 C34 0.6(10)
C35 C34 C39 C38 1.2(9)
P2 C34 C39 C38 -178.3(5)
N4 Cu2 P3 C55 -135.9(3)
N3 Cu2 P3 C55 -40.4(3)
P4 Cu2 P3 C55 98.0(2)
N4 Cu2 P3 C61 -13.3(3)
N3 Cu2 P3 C61 82.2(3)
P4 Cu2 P3 C61 -139.4(2)
N4 Cu2 P3 C52 104.6(2)
N3 Cu2 P3 C52 -159.9(2)
P4 Cu2 P3 C52 -21.5(2)
N4 Cu2 P4 C67 138.2(2)
N3 Cu2 P4 C67 44.6(2)
P3 Cu2 P4 C67 -90.7(2)
N4 Cu2 P4 C73 11.8(2)
N3 Cu2 P4 C73 -81.8(2)
P3 Cu2 P4 C73 142.9(2)
N4 Cu2 P4 C54 -104.1(2)
N3 Cu2 P4 C54 162.3(2)
P3 Cu2 P4 C54 27.1(2)
N4 Cu2 N3 C40 178.7(5)
P3 Cu2 N3 C40 59.5(5)
P4 Cu2 N3 C40 -71.0(5)
N4 Cu2 N3 C44 -2.6(4)
P3 Cu2 N3 C44 -121.9(3)
P4 Cu2 N3 C44 107.7(3)
N3 Cu2 N4 C49 175.9(5)
P3 Cu2 N4 C49 -68.3(5)
P4 Cu2 N4 C49 54.4(5)
N3 Cu2 N4 C45 4.2(4)
P3 Cu2 N4 C45 119.9(3)
P4 Cu2 N4 C45 -117.4(3)
C44 N3 C40 C41 0.6(8)
Cu2 N3 C40 C41 179.3(4)
N3 C40 C41 C42 -0.6(9)
C40 C41 C42 C43 0.0(9)
C41 C42 C43 C44 0.6(9)
C41 C42 C43 C50 -178.4(6)
C40 N3 C44 C43 0.0(8)
Cu2 N3 C44 C43 -178.9(4)
C40 N3 C44 C45 179.5(5)
Cu2 N3 C44 C45 0.6(6)
C42 C43 C44 N3 -0.5(8)
C50 C43 C44 N3 178.4(5)
C42 C43 C44 C45 180.0(5)
C50 C43 C44 C45 -1.1(8)
C49 N4 C45 C46 0.7(8)
Cu2 N4 C45 C46 173.6(4)
C49 N4 C45 C44 -178.2(5)
Cu2 N4 C45 C44 -5.2(6)
N3 C44 C45 N4 3.2(7)
C43 C44 C45 N4 -177.3(5)
N3 C44 C45 C46 -175.7(5)
C43 C44 C45 C46 3.8(8)
N4 C45 C46 C47 -1.8(8)
C44 C45 C46 C47 177.0(5)
N4 C45 C46 C51 178.1(5)
C44 C45 C46 C51 -3.1(8)
C45 C46 C47 C48 2.1(9)
C51 C46 C47 C48 -177.8(6)
C46 C47 C48 C49 -1.4(10)
C45 N4 C49 C48 0.2(9)
Cu2 N4 C49 C48 -171.2(5)
C47 C48 C49 N4 0.2(10)
C44 C43 C50 C51 -2.4(9)
C42 C43 C50 C51 176.4(6)
C43 C50 C51 C46 3.2(10)
C45 C46 C51 C50 -0.4(9)
C47 C46 C51 C50 179.5(7)
C55 P3 C52 C53 -82.1(5)
C61 P3 C52 C53 171.6(4)
Cu2 P3 C52 C53 41.5(5)
P3 C52 C53 C54 -74.9(6)
C52 C53 C54 P4 82.3(6)
C67 P4 C54 C53 74.0(5)
C73 P4 C54 C53 -179.0(4)
Cu2 P4 C54 C53 -54.5(4)
C61 P3 C55 C56 106.5(6)
C52 P3 C55 C56 1.0(6)
Cu2 P3 C55 C56 -120.7(5)
C61 P3 C55 C60 -73.1(5)
C52 P3 C55 C60 -178.5(5)
Cu2 P3 C55 C60 59.8(5)
C60 C55 C56 C57 -0.7(10)
P3 C55 C56 C57 179.7(6)
C55 C56 C57 C58 -0.3(12)
C56 C57 C58 C59 1.2(14)
C57 C58 C59 C60 -1.2(14)
C56 C55 C60 C59 0.8(10)
P3 C55 C60 C59 -179.6(6)
C58 C59 C60 C55 0.2(12)
C55 P3 C61 C66 154.9(5)
C52 P3 C61 C66 -95.3(5)
Cu2 P3 C61 C66 27.1(5)
C55 P3 C61 C62 -29.3(5)
C52 P3 C61 C62 80.5(5)
Cu2 P3 C61 C62 -157.0(4)
C66 C61 C62 C63 1.2(9)
P3 C61 C62 C63 -174.7(5)
C61 C62 C63 C64 -0.7(10)
C62 C63 C64 C65 -0.4(10)
C63 C64 C65 C66 0.8(10)
C62 C61 C66 C65 -0.7(9)
P3 C61 C66 C65 175.3(5)
C64 C65 C66 C61 -0.3(9)
C73 P4 C67 C68 112.9(5)
C54 P4 C67 C68 -140.1(5)
Cu2 P4 C67 C68 -19.6(5)
C73 P4 C67 C72 -65.6(6)
C54 P4 C67 C72 41.4(6)
Cu2 P4 C67 C72 162.0(5)
C72 C67 C68 C69 -1.7(9)
P4 C67 C68 C69 179.7(5)
C67 C68 C69 C70 1.3(10)
C68 C69 C70 C71 -0.9(11)
C69 C70 C71 C72 1.1(13)
C70 C71 C72 C67 -1.6(12)
C68 C67 C72 C71 1.9(10)
P4 C67 C72 C71 -179.7(6)
C67 P4 C73 C74 -109.9(5)
C54 P4 C73 C74 143.4(5)
Cu2 P4 C73 C74 24.7(5)
C67 P4 C73 C78 70.6(6)
C54 P4 C73 C78 -36.2(6)
Cu2 P4 C73 C78 -154.9(5)
C78 C73 C74 C75 1.3(10)
P4 C73 C74 C75 -178.3(5)
C73 C74 C75 C76 -1.2(12)
C74 C75 C76 C77 -0.6(14)
C75 C76 C77 C78 2.3(15)
C76 C77 C78 C73 -2.3(14)
C74 C73 C78 C77 0.4(11)
P4 C73 C78 C77 -180.0(6)
